data_7707269
loop_
_publ_author_name
'Xiao, Wanru'
'Li, Shujun'
'Zhao, Yue'
'Ma, Yubin'
'Li, Na'
'Zhang, Jie'
'Chen, Xuenian'

_publ_section_title
;
 Multinuclear transition metal-containing polyoxometalates constructed
 from Nb/W mixed-addendum precursors: synthesis, structures and catalytic
 performance.
;
_journal_issue 25
_journal_name_full 'Dalton transactions (Cambridge, England : 2003)'
_journal_page_first 8690
_journal_page_last 8695
_journal_paper_doi 10.1039/d1dt00924a
_journal_volume 50
_journal_year 2021
_chemical_formula_moiety 'Mn4 Nb9 O193 P6 W45, 4(O), 6(C H O2)'
_chemical_formula_sum 'C6 H6 Mn4 Nb9 O209 P6 W45'
_chemical_formula_weight 12937.13
_space_group_crystal_system trigonal
_space_group_IT_number 147
_space_group_name_Hall '-P 3'
_space_group_name_H-M_alt 'P -3'
_atom_sites_solution_hydrogens geom
_atom_sites_solution_primary iterative
_audit_creation_date 2021-03-17
_audit_creation_method
;
Olex2 1.3
(compiled 2020.07.31 svn.rc2a77460 for OlexSys, GUI svn.r6145)
;
_audit_update_record
;
2021-03-21 deposited with the CCDC.	2021-04-28 downloaded from the CCDC.
;
_cell_angle_alpha 90
_cell_angle_beta 90
_cell_angle_gamma 120
_cell_formula_units_Z 2
_cell_length_a 34.5750(3)
_cell_length_b 34.5750(3)
_cell_length_c 13.6491(2)
_cell_measurement_reflns_used 32089
_cell_measurement_temperature 150.00(10)
_cell_measurement_theta_max 71.1060
_cell_measurement_theta_min 4.1160
_cell_volume 14130.5(3)
_computing_cell_refinement 'CrysAlisPro 1.171.40.53 (Rigaku OD, 2019)'
_computing_data_collection 'CrysAlisPro 1.171.40.53 (Rigaku OD, 2019)'
_computing_data_reduction 'CrysAlisPro 1.171.40.53 (Rigaku OD, 2019)'
_computing_molecular_graphics 'Olex2 1.3 (Dolomanov et al., 2009)'
_computing_publication_material 'Olex2 1.3 (Dolomanov et al., 2009)'
_computing_structure_refinement 'SHELXL 2018/3 (Sheldrick, 2015)'
_computing_structure_solution 'olex2.solve 1.3 (Bourhis et al., 2015)'
_diffrn_ambient_environment N~2~
_diffrn_ambient_temperature 150.00(10)
_diffrn_detector 'CCD plate'
_diffrn_detector_area_resol_mean 8.0521
_diffrn_detector_type EosS2
_diffrn_measured_fraction_theta_full 0.999
_diffrn_measured_fraction_theta_max 0.981
_diffrn_measurement_details
;
List of Runs (angles in degrees, time in seconds):

  # Type    Start    End  Width  t~exp~   \w     \q     \k     \f   Frames
#--------------------------------------------------------------------------
  1  \w   -105.00  -8.00   1.00    3.50    --  -35.60 -76.00 -45.00   97
  2  \w     38.00 136.00   1.00   30.00    --  107.46 -76.00 -45.00   98
  3  \w     79.00 176.00   1.00   30.00    --  107.46  76.00  81.00   97
  4  \w     23.00  90.00   1.00    3.50    --   35.60-125.00-180.00   67
  5  \w    -33.00  54.00   1.00    3.50    --   35.60 -57.00  30.00   87
  6  \w     23.00  90.00   1.00    3.50    --   35.60-125.00  60.00   67
  7  \w    -33.00  54.00   1.00    3.50    --   35.60 -57.00-120.00   87
  8  \w     39.00 127.00   1.00   30.00    --  107.46 -61.00-150.00   88
  9  \w     36.00 112.00   1.00   30.00    --  107.46-111.00-120.00   76
 10  \w     36.00 112.00   1.00   30.00    --  107.46-111.00  90.00   76
 11  \w   -105.00  -7.00   1.00    3.50    --  -35.60 -77.00-180.00   98
 12  \w   -104.00 -17.00   1.00    3.50    --  -35.60 -57.00  30.00   87
 13  \w    -33.00  54.00   1.00    3.50    --   35.60 -57.00 150.00   87
 14  \w     17.00  92.00   1.00    3.50    --   35.60  57.00 -90.00   75
 15  \w      7.00 105.00   1.00    3.50    --   35.60  77.00 120.00   98
;
_diffrn_measurement_device 'four-circle diffractometer'
_diffrn_measurement_device_type 'SuperNova, Dual, Cu at home/near, EosS2'
_diffrn_measurement_method '\w scans'
_diffrn_orient_matrix_type 'CrysAlisPro convention (1999,Acta A55,543-557)'
_diffrn_orient_matrix_UB_11 -0.0407425000
_diffrn_orient_matrix_UB_12 0.0066718000
_diffrn_orient_matrix_UB_13 -0.0078969000
_diffrn_orient_matrix_UB_21 -0.0133456000
_diffrn_orient_matrix_UB_22 -0.0169586000
_diffrn_orient_matrix_UB_23 0.1058697000
_diffrn_orient_matrix_UB_31 0.0284716000
_diffrn_orient_matrix_UB_32 0.0480671000
_diffrn_orient_matrix_UB_33 0.0385347000
_diffrn_radiation_monochromator mirror
_diffrn_radiation_probe x-ray
_diffrn_radiation_type 'Cu K\a'
_diffrn_radiation_wavelength 1.54184
_diffrn_reflns_av_R_equivalents 0.0750
_diffrn_reflns_av_unetI/netI 0.0964
_diffrn_reflns_Laue_measured_fraction_full 0.999
_diffrn_reflns_Laue_measured_fraction_max 0.981
_diffrn_reflns_limit_h_max 41
_diffrn_reflns_limit_h_min -33
_diffrn_reflns_limit_k_max 42
_diffrn_reflns_limit_k_min -25
_diffrn_reflns_limit_l_max 15
_diffrn_reflns_limit_l_min -16
_diffrn_reflns_number 68752
_diffrn_reflns_point_group_measured_fraction_full 0.999
_diffrn_reflns_point_group_measured_fraction_max 0.981
_diffrn_reflns_theta_full 67.684
_diffrn_reflns_theta_max 71.382
_diffrn_reflns_theta_min 3.559
_diffrn_source 'micro-focus sealed X-ray tube'
_diffrn_source_type 'SuperNova (Cu) X-ray Source'
_exptl_absorpt_coefficient_mu 38.144
_exptl_absorpt_correction_T_max 1.00000
_exptl_absorpt_correction_T_min 0.30699
_exptl_absorpt_correction_type multi-scan
_exptl_absorpt_process_details
;
CrysAlisPro 1.171.40.53 (Rigaku Oxford Diffraction, 2019)
Empirical absorption correction using spherical harmonics,
 implemented in SCALE3 ABSPACK scaling algorithm.
;
_exptl_crystal_colour 'clear light colourless'
_exptl_crystal_colour_lustre clear
_exptl_crystal_colour_modifier light
_exptl_crystal_colour_primary colourless
_exptl_crystal_density_diffrn 3.041
_exptl_crystal_description block
_exptl_crystal_F_000 11206
_exptl_crystal_size_max 0.1
_exptl_crystal_size_mid 0.05
_exptl_crystal_size_min 0.05
_refine_diff_density_max 3.692
_refine_diff_density_min -3.042
_refine_diff_density_rms 0.535
_refine_ls_extinction_method none
_refine_ls_goodness_of_fit_ref 1.062
_refine_ls_hydrogen_treatment constr
_refine_ls_matrix_type full
_refine_ls_number_parameters 844
_refine_ls_number_reflns 17987
_refine_ls_number_restraints 200
_refine_ls_restrained_S_all 1.057
_refine_ls_R_factor_all 0.1223
_refine_ls_R_factor_gt 0.0899
_refine_ls_shift/su_max 0.015
_refine_ls_shift/su_mean 0.000
_refine_ls_structure_factor_coef Fsqd
_refine_ls_weighting_details 'w=1/[\s^2^(Fo^2^)+(0.0680P)^2^+1926.4559P] where P=(Fo^2^+2Fc^2^)/3'
_refine_ls_weighting_scheme calc
_refine_ls_wR_factor_gt 0.2073
_refine_ls_wR_factor_ref 0.2226
_reflns_Friedel_coverage 0.000
_reflns_number_gt 13792
_reflns_number_total 17987
_reflns_threshold_expression 'I > 2\s(I)'
_cod_data_source_file d1dt00924a2.cif
_cod_data_source_block xwr2020-7-18
_cod_depositor_comments 'Adding full bibliography for 7707266--7707269.cif.'
_cod_database_code 7707269
_shelx_shelxl_version_number 2018/3
_chemical_oxdiff_formula 'P1 W1 O1 Nb1 Mn1'
_shelx_space_group_comment
;
The symmetry employed for this shelxl refinement is uniquely defined
by the following loop, which should always be used as a source of
symmetry information in preference to the above space-group names.
They are only intended as comments.
;
_shelx_estimated_absorpt_t_max 0.251
_shelx_estimated_absorpt_t_min 0.115
_reflns_odcompleteness_completeness 99.90
_reflns_odcompleteness_iscentric 1
_reflns_odcompleteness_theta 66.97
_olex2_refinement_description
;
1. Fixed Uiso
 At 1.2 times of:
  All C(H) groups
2. Restrained distances
 Mn2-O4 = Mn1-O1
 2.1 with sigma of 0.02
3. Uiso/Uaniso restraints and constraints
Uanis(O9) \\sim Ueq, Uanis(O30) \\sim Ueq, Uanis(O66) \\sim Ueq, Uanis(O53)
\\sim Ueq, Uanis(O25) \\sim Ueq, Uanis(O26) \\sim Ueq, Uanis(O3AA) \\sim Ueq,
Uanis(O8) \\sim Ueq, Uanis(O3) \\sim Ueq: with sigma of 0.01 and sigma for
terminal atoms of 0.02
Uanis(O59) \\sim Ueq, Uanis(O66) \\sim Ueq, Uanis(O31) \\sim Ueq, Uanis(O63)
\\sim Ueq, Uanis(O28) \\sim Ueq, Uanis(O46) \\sim Ueq, Uanis(O13) \\sim Ueq,
Uanis(O8) \\sim Ueq, Uanis(O50) \\sim Ueq, Uanis(P1) \\sim Ueq, Uanis(O14)
\\sim Ueq, Uanis(O58) \\sim Ueq, Uanis(O12) \\sim Ueq: with sigma of 0.001 and
sigma for terminal atoms of 0.002
Uanis(O67) \\sim Ueq, Uanis(O2) \\sim Ueq, Uanis(O43) \\sim Ueq, Uanis(O72)
\\sim Ueq, Uanis(O41) \\sim Ueq, Uanis(O33) \\sim Ueq, Uanis(P2) \\sim Ueq:
with sigma of 0.001 and sigma for terminal atoms of 0.002
Uanis(O1) \\sim Ueq, Uanis(O29) \\sim Ueq, Uanis(C1AA) \\sim Ueq, Uanis(O10)
\\sim Ueq, Uanis(O4) \\sim Ueq, Uanis(O80) \\sim Ueq: with sigma of 0.001 and
sigma for terminal atoms of 0.002
4. Others
 Fixed Sof: O1(0.33333)
5.a Aromatic/amide H refined with riding coordinates:
 C0AA(H0AA), C1AA(H1AA)
;
_smtbx_masks_void_probe_radius 1.2
_smtbx_masks_void_truncation_radius 1.2
_olex2_submission_special_instructions 'No special instructions were received'
_oxdiff_exptl_absorpt_empirical_details
;
Empirical correction (ABSPACK) includes:
- Absorption correction using spherical harmonics
- Frame scaling
;
_oxdiff_exptl_absorpt_empirical_full_max 2.270
_oxdiff_exptl_absorpt_empirical_full_min 0.274

loop_
_space_group_symop_operation_xyz
'x, y, z'
'-y, x-y, z'
'-x+y, -x, z'
'-x, -y, -z'
'y, -x+y, -z'
'x-y, x, -z'

loop_
_atom_site_label
_atom_site_type_symbol
_atom_site_fract_x
_atom_site_fract_y
_atom_site_fract_z
_atom_site_U_iso_or_equiv
_atom_site_adp_type
_atom_site_occupancy
_atom_site_site_symmetry_order
_atom_site_calc_flag
_atom_site_refinement_flags_posn
_atom_site_refinement_flags_adp
_atom_site_refinement_flags_occupancy
_atom_site_disorder_assembly
_atom_site_disorder_group
W1 W 0.14998(3) 0.84950(3) 0.78359(8) 0.0202(2) Uani 1 1 d . . . . .
W2 W 0.14124(3) 0.78887(4) 0.98280(8) 0.0214(2) Uani 1 1 d . . . . .
W3 W 0.08022(3) 0.79535(4) 0.56688(8) 0.0214(2) Uani 1 1 d . . . . .
W4 W 0.23902(3) 0.82886(3) 0.67979(9) 0.0234(2) Uani 1 1 d . . . . .
W5 W 0.23050(3) 0.76846(4) 0.88108(9) 0.0238(2) Uani 1 1 d . . . . .
W6 W 0.06164(3) 0.66763(4) 0.98280(9) 0.0245(2) Uani 1 1 d . . . . .
W7 W 0.16996(4) 0.77443(4) 0.46679(9) 0.0250(2) Uani 1 1 d . . . . .
W8 W 0.00877(3) 0.68484(4) 0.56786(9) 0.0258(3) Uani 1 1 d . . . . .
W9 W 0.15244(4) 0.64867(4) 0.88447(9) 0.0268(3) Uani 1 1 d . . . . .
W10 W -0.00124(4) 0.61767(4) 0.78585(9) 0.0282(3) Uani 1 1 d . . . . .
W11 W 0.09798(4) 0.66324(4) 0.46957(9) 0.0290(3) Uani 1 1 d . . . . .
W12 W 0.02798(4) 0.80890(4) 0.79072(9) 0.0285(3) Uani 1 1 d . . . . .
W13 W 0.01959(4) 0.74794(4) 0.99240(9) 0.0288(3) Uani 1 1 d . . . . .
W14 W 0.08934(4) 0.59798(4) 0.68625(10) 0.0302(3) Uani 1 1 d . . . . .
W15 W -0.04458(4) 0.69698(4) 0.79257(10) 0.0322(3) Uani 1 1 d . . . . .
Nb1 Nb 0.25524(7) 0.69333(8) 0.7295(2) 0.0349(5) Uani 1 1 d . . . . .
Nb3 Nb 0.26434(8) 0.75443(8) 0.5269(2) 0.0368(6) Uani 1 1 d . . . . .
Nb2 Nb 0.19189(9) 0.64284(8) 0.5289(2) 0.0394(6) Uani 1 1 d . . . . .
Mn1 Mn 0.333333 0.666667 0.8548(5) 0.0181(13) Uani 1 3 d DS T P . .
P2 P 0.07079(15) 0.73496(15) 0.7814(4) 0.0077(9) Uani 1 1 d . U . . .
P1 P 0.16591(16) 0.71304(17) 0.6753(4) 0.0119(10) Uani 1 1 d . U . . .
Mn2 Mn 0.1857(3) 0.5518(2) 0.3807(5) 0.075(2) Uani 1 1 d D . . . .
O23 O 0.1161(5) 0.7794(5) 0.5007(12) 0.022(3) Uani 1 1 d . . . . .
O24 O 0.1978(5) 0.8429(5) 0.7535(11) 0.017(3) Uani 1 1 d . . . . .
O25 O 0.1981(5) 0.8127(5) 0.5762(11) 0.020(3) Uani 1 1 d . U . . .
O26 O 0.2591(5) 0.8226(6) 0.8059(12) 0.027(4) Uani 1 1 d . U . . .
O27 O 0.0279(5) 0.7431(5) 0.5147(13) 0.026(4) Uani 1 1 d . . . . .
O28 O -0.0264(5) 0.6983(5) 0.6612(11) 0.019(3) Uani 1 1 d . U . . .
O29 O 0.0810(6) 0.7833(6) 1.0025(13) 0.029(4) Uani 1 1 d . U . . .
O30 O 0.1578(5) 0.8449(5) 0.9211(13) 0.026(4) Uani 1 1 d . U . . .
O31 O 0.0398(5) 0.8005(6) 0.6598(12) 0.026(4) Uani 1 1 d . U . . .
O32 O 0.1262(5) 0.8298(5) 0.6546(12) 0.024(4) Uani 1 1 d . . . . .
O33 O 0.1611(6) 0.8072(6) 1.0967(13) 0.027(4) Uani 1 1 d . U . . .
O34 O -0.0291(5) 0.7569(6) 0.7722(14) 0.033(4) Uani 1 1 d . . . . .
O35 O 0.2754(6) 0.8829(6) 0.6549(14) 0.031(4) Uani 1 1 d . . . . .
O36 O 0.0084(6) 0.6184(6) 0.9230(13) 0.036(5) Uani 1 1 d . . . . .
O37 O 0.0988(6) 0.6485(5) 0.9298(13) 0.030(4) Uani 1 1 d . . . . .
O38 O 0.1901(5) 0.7879(5) 0.9286(14) 0.028(4) Uani 1 1 d . . . . .
O39 O 0.0888(6) 0.8393(6) 0.8162(12) 0.028(4) Uani 1 1 d . . . . .
O40 O 0.2175(6) 0.7629(6) 0.4621(13) 0.032(4) Uani 1 1 d . . . . .
O41 O 0.1101(6) 0.7259(6) 0.9996(14) 0.032(4) Uani 1 1 d . U . . .
O42 O 0.0543(6) 0.6816(6) 0.5034(13) 0.030(4) Uani 1 1 d . . . . .
O43 O 0.1476(6) 0.6551(6) 0.4654(14) 0.034(4) Uani 1 1 d . U . . .
O44 O 0.1858(6) 0.8108(6) 0.3675(15) 0.034(4) Uani 1 1 d . . . . .
O45 O 0.0252(6) 0.6959(7) 0.9986(12) 0.034(4) Uani 1 1 d . . . . .
O46 O 0.2662(6) 0.8016(6) 0.6137(13) 0.031(4) Uani 1 1 d . U . . .
O47 O 0.1302(6) 0.7195(6) 0.4037(14) 0.030(4) Uani 1 1 d . . . . .
O11 O 0.2572(6) 0.7430(6) 0.8103(14) 0.033(4) Uani 1 1 d . . . . .
O50 O 0.0333(6) 0.7447(6) 0.8230(13) 0.028(4) Uani 1 1 d . U . . .
O51 O 0.1744(5) 0.9051(6) 0.7705(15) 0.034(4) Uani 1 1 d . . . . .
O52 O -0.0339(5) 0.6489(6) 0.8175(16) 0.036(5) Uani 1 1 d . . . . .
O53 O -0.0385(6) 0.7090(7) 0.9317(13) 0.038(4) Uani 1 1 d . U . . .
O54 O 0.2017(6) 0.6562(6) 0.8125(14) 0.030(4) Uani 1 1 d . . . . .
O55 O 0.0022(5) 0.6406(6) 0.6596(12) 0.028(4) Uani 1 1 d . . . . .
O56 O 0.2639(6) 0.7848(6) 0.9858(14) 0.032(4) Uani 1 1 d . . . . .
O57 O 0.1843(6) 0.7098(6) 0.9166(14) 0.033(4) Uani 1 1 d . . . . .
O58 O 0.1110(6) 0.5944(6) 0.8126(13) 0.030(4) Uani 1 1 d . U . . .
O59 O 0.0824(7) 0.8352(7) 0.4894(15) 0.039(5) Uani 1 1 d . U . . .
O60 O 0.0556(6) 0.6477(7) 1.1003(14) 0.038(5) Uani 1 1 d . . . . .
O61 O 0.1412(6) 0.6074(6) 0.6224(15) 0.033(4) Uani 1 1 d . . . . .
O62 O 0.0754(7) 0.6245(6) 0.5793(14) 0.037(4) Uani 1 1 d . . . . .
O63 O -0.0348(6) 0.6547(6) 0.4862(14) 0.034(4) Uani 1 1 d . U . . .
O64 O 0.0026(7) 0.7526(8) 1.1109(14) 0.045(5) Uani 1 1 d . . . . .
O65 O 0.0666(8) 0.6289(8) 0.3722(15) 0.053(6) Uani 1 1 d . . . . .
O66 O 0.0164(6) 0.8507(6) 0.7805(14) 0.034(4) Uani 1 1 d . U . . .
O67 O 0.2908(7) 0.7368(7) 0.6299(16) 0.044(5) Uani 1 1 d . U . . .
O68 O -0.1012(7) 0.6707(9) 0.7812(17) 0.056(6) Uani 1 1 d . . . . .
O69 O 0.0564(7) 0.5423(6) 0.6636(15) 0.042(5) Uani 1 1 d . . . . .
O70 O 0.2317(7) 0.6450(8) 0.6318(18) 0.052(6) Uani 1 1 d . . . . .
O71 O -0.0472(6) 0.5657(7) 0.7774(17) 0.050(6) Uani 1 1 d . . . . .
O72 O 0.2405(7) 0.6967(7) 0.4672(17) 0.049(5) Uani 1 1 d . U . . .
O6 O 0.1894(7) 0.6004(7) 0.4557(18) 0.049(6) Uani 1 1 d . . . . .
O74 O 0.1582(7) 0.6234(7) 0.9899(15) 0.039(5) Uani 1 1 d . . . . .
O5 O 0.2134(9) 0.5244(8) 0.4524(18) 0.065(8) Uani 1 1 d . . . . .
O80 O 0.0204(6) 0.7988(6) 0.9320(14) 0.033(4) Uani 1 1 d . U . . .
O84 O 0.2045(6) 0.7049(6) 0.6327(14) 0.030(4) Uani 1 1 d . . . . .
O2 O 0.2956(8) 0.6853(8) 0.7921(17) 0.050(5) Uani 1 1 d . U . . .
O9 O 0.1148(5) 0.7730(5) 0.8195(12) 0.019(3) Uani 1 1 d . U . . .
O0AA O 0.1893(5) 0.7559(5) 0.7330(14) 0.025(4) Uani 1 1 d . . . . .
O8 O 0.0677(5) 0.7351(5) 0.6707(11) 0.018(3) Uani 1 1 d . U . . .
O3AA O 0.0595(5) 0.6890(6) 0.8215(13) 0.028(4) Uani 1 1 d . U . . .
O13 O 0.1425(5) 0.7187(5) 0.5877(11) 0.019(3) Uani 1 1 d . U . . .
O14 O 0.1351(5) 0.6724(5) 0.7367(12) 0.025(4) Uani 1 1 d . U . . .
O1AA O 0.2582(11) 0.9596(11) 0.679(2) 0.099(12) Uani 1 1 d . . . . .
C0AA C 0.3167(10) 1.0539(10) 0.684(3) 0.046(8) Uani 1 1 d . . . . .
H0AA H 0.308104 1.039382 0.623706 0.055 Uiso 1 1 calc R U . . .
O10 O 0.2993(17) 1.0815(17) 0.724(4) 0.154(17) Uani 1 1 d . U . . .
O4AA O 0.1935(16) 0.5583(16) 0.845(3) 0.139(17) Uani 1 1 d . . . . .
O7 O 0.3488(18) 1.0521(19) 0.748(4) 0.16(2) Uani 1 1 d . . . . .
O2AA O 0.0436(6) 0.6057(6) 0.7545(16) 0.039(5) Uani 1 1 d . . . . .
C1AA C 0.1918(13) 0.5597(13) 0.730(3) 0.056(8) Uani 1 1 d . U . . .
H1AA H 0.214098 0.581890 0.691686 0.067 Uiso 1 1 calc R U . . .
O12 O 0.1532(17) 0.5240(17) 0.693(4) 0.150(16) Uani 1 1 d . U . . .
O6AA O 0.333333 0.666667 0.549(6) 0.15(3) Uani 1 3 d S T P . .
O3 O 0.121(2) 0.502(2) 0.429(5) 0.23(3) Uani 1 1 d . U . . .
O4 O 0.190(3) 0.553(3) 0.2281(16) 0.30(3) Uani 1 1 d D U . . .
O1 O 0.311(6) 0.637(5) 0.993(5) 0.18(2) Uani 0.3333 1 d D U P . .

loop_
_atom_site_aniso_label
_atom_site_aniso_U_11
_atom_site_aniso_U_22
_atom_site_aniso_U_33
_atom_site_aniso_U_23
_atom_site_aniso_U_13
_atom_site_aniso_U_12
W1 0.0161(5) 0.0148(5) 0.0305(6) -0.0023(4) -0.0014(4) 0.0084(4)
W2 0.0165(5) 0.0242(5) 0.0259(6) -0.0043(4) -0.0042(4) 0.0119(4)
W3 0.0176(5) 0.0237(5) 0.0252(6) 0.0042(4) -0.0014(4) 0.0121(4)
W4 0.0099(4) 0.0188(5) 0.0384(7) 0.0012(5) 0.0025(4) 0.0048(4)
W5 0.0138(5) 0.0247(5) 0.0372(7) -0.0044(5) -0.0068(4) 0.0128(4)
W6 0.0176(5) 0.0268(5) 0.0284(6) 0.0094(5) 0.0037(4) 0.0106(4)
W7 0.0229(5) 0.0246(5) 0.0290(6) 0.0038(5) 0.0067(5) 0.0130(5)
W8 0.0152(5) 0.0262(6) 0.0305(6) -0.0030(5) -0.0079(4) 0.0062(4)
W9 0.0268(6) 0.0228(5) 0.0386(7) 0.0042(5) -0.0025(5) 0.0182(5)
W10 0.0148(5) 0.0199(5) 0.0387(7) 0.0047(5) -0.0019(5) 0.0005(4)
W11 0.0339(6) 0.0245(6) 0.0300(6) -0.0065(5) -0.0029(5) 0.0158(5)
W12 0.0231(5) 0.0392(6) 0.0360(7) 0.0027(5) 0.0018(5) 0.0251(5)
W13 0.0196(5) 0.0422(7) 0.0307(6) 0.0035(5) 0.0063(5) 0.0199(5)
W14 0.0339(6) 0.0146(5) 0.0423(7) -0.0020(5) -0.0038(5) 0.0123(5)
W15 0.0096(5) 0.0444(7) 0.0401(7) 0.0045(6) 0.0013(5) 0.0117(5)
Nb1 0.0288(11) 0.0396(12) 0.0531(15) 0.0025(11) 0.0053(10) 0.0297(10)
Nb3 0.0276(11) 0.0421(13) 0.0523(15) 0.0043(11) 0.0134(10) 0.0261(10)
Nb2 0.0482(14) 0.0388(13) 0.0498(15) -0.0035(11) 0.0069(12) 0.0357(12)
Mn1 0.0144(17) 0.0144(17) 0.025(3) 0.000 0.000 0.0072(8)
P2 0.0063(12) 0.0084(12) 0.0090(12) 0.0003(9) -0.0002(9) 0.0041(9)
P1 0.0109(12) 0.0126(13) 0.0142(13) 0.0007(9) 0.0011(9) 0.0074(9)
Mn2 0.149(7) 0.065(4) 0.054(4) -0.025(3) -0.048(4) 0.085(5)
O23 0.022(8) 0.021(8) 0.027(9) 0.006(7) 0.013(7) 0.014(7)
O24 0.018(7) 0.008(6) 0.021(8) -0.004(6) 0.003(6) 0.002(6)
O25 0.024(6) 0.027(7) 0.011(6) -0.013(5) -0.008(5) 0.014(5)
O26 0.020(6) 0.032(7) 0.024(7) -0.010(6) -0.014(6) 0.009(6)
O27 0.018(8) 0.017(8) 0.035(10) -0.007(7) -0.003(7) 0.004(6)
O28 0.019(3) 0.019(3) 0.019(3) -0.0003(10) 0.0003(10) 0.0095(18)
O29 0.029(4) 0.029(4) 0.029(4) -0.0003(10) 0.0004(10) 0.015(2)
O30 0.021(6) 0.024(7) 0.028(7) -0.009(6) -0.013(6) 0.008(5)
O31 0.025(4) 0.026(4) 0.025(4) -0.0002(10) 0.0003(10) 0.013(2)
O32 0.027(8) 0.017(8) 0.030(9) -0.016(7) -0.017(7) 0.013(7)
O33 0.026(4) 0.027(4) 0.026(4) -0.001(2) 0.000(2) 0.013(2)
O34 0.010(7) 0.031(9) 0.046(11) 0.022(8) -0.009(8) 0.001(7)
O35 0.030(9) 0.022(8) 0.043(11) -0.003(8) -0.007(8) 0.014(8)
O36 0.039(11) 0.028(9) 0.020(9) 0.014(8) -0.003(8) 0.000(8)
O37 0.041(10) 0.020(8) 0.038(10) 0.003(7) -0.011(8) 0.023(8)
O38 0.021(8) 0.019(8) 0.042(11) 0.015(8) 0.001(8) 0.009(7)
O39 0.044(10) 0.028(9) 0.020(8) 0.011(7) 0.011(8) 0.024(8)
O40 0.043(11) 0.038(10) 0.026(9) 0.006(8) 0.004(8) 0.029(9)
O41 0.032(4) 0.032(4) 0.032(4) 0.0000(10) -0.0002(10) 0.016(2)
O42 0.031(9) 0.029(9) 0.022(9) 0.002(7) -0.002(8) 0.010(8)
O43 0.034(4) 0.034(4) 0.034(4) -0.0004(10) 0.0002(10) 0.017(2)
O44 0.024(9) 0.036(10) 0.046(12) 0.025(9) 0.014(8) 0.017(8)
O45 0.042(11) 0.048(11) 0.016(8) 0.015(8) 0.008(8) 0.025(9)
O46 0.030(4) 0.031(4) 0.031(4) 0.0000(10) 0.0000(10) 0.015(2)
O47 0.029(9) 0.024(9) 0.038(11) -0.002(8) 0.008(8) 0.013(8)
O11 0.027(9) 0.036(10) 0.046(11) -0.007(9) -0.016(8) 0.024(8)
O50 0.027(4) 0.028(4) 0.028(4) -0.0003(10) -0.0002(10) 0.014(2)
O51 0.014(8) 0.035(10) 0.056(13) 0.014(9) 0.015(8) 0.015(8)
O52 0.011(8) 0.026(9) 0.065(14) 0.016(9) 0.010(8) 0.004(7)
O53 0.026(7) 0.054(9) 0.023(7) -0.003(7) 0.001(6) 0.011(6)
O54 0.024(8) 0.025(9) 0.043(11) 0.004(8) 0.013(8) 0.015(7)
O55 0.016(8) 0.028(9) 0.022(9) 0.005(7) 0.000(7) -0.001(7)
O56 0.023(9) 0.032(9) 0.046(11) -0.003(8) -0.017(8) 0.017(8)
O57 0.031(9) 0.039(10) 0.041(11) 0.005(9) -0.005(8) 0.027(9)
O58 0.031(4) 0.030(4) 0.030(4) 0.0003(10) -0.0004(10) 0.015(2)
O59 0.039(5) 0.038(5) 0.038(5) 0.001(2) -0.002(2) 0.019(3)
O60 0.035(10) 0.050(12) 0.032(10) 0.022(9) 0.008(9) 0.023(9)
O61 0.030(9) 0.021(8) 0.055(13) -0.009(8) -0.009(9) 0.018(8)
O62 0.051(12) 0.022(9) 0.038(11) 0.001(8) -0.003(9) 0.018(9)
O63 0.034(4) 0.035(5) 0.034(5) 0.000(2) -0.001(2) 0.017(3)
O64 0.047(12) 0.083(16) 0.027(10) -0.015(11) 0.006(9) 0.048(12)
O65 0.070(15) 0.055(14) 0.031(11) -0.032(10) -0.017(11) 0.029(12)
O66 0.034(4) 0.036(4) 0.035(5) 0.000(2) -0.001(2) 0.019(3)
O67 0.044(5) 0.044(5) 0.045(5) 0.0002(10) -0.0002(10) 0.022(3)
O68 0.024(10) 0.086(18) 0.051(14) 0.001(13) 0.006(10) 0.023(11)
O69 0.059(13) 0.021(9) 0.044(12) 0.011(9) 0.010(10) 0.018(9)
O70 0.048(12) 0.063(14) 0.069(16) -0.020(12) -0.003(11) 0.046(12)
O71 0.013(9) 0.048(12) 0.060(14) 0.024(11) -0.001(9) -0.007(8)
O72 0.049(5) 0.049(5) 0.049(5) -0.0002(10) 0.0002(10) 0.025(3)
O6 0.058(13) 0.043(12) 0.072(16) -0.017(11) -0.013(12) 0.044(11)
O74 0.041(11) 0.043(11) 0.043(12) 0.015(9) -0.003(9) 0.030(10)
O5 0.078(17) 0.050(13) 0.053(14) 0.008(11) -0.049(13) 0.022(13)
O80 0.033(4) 0.033(4) 0.032(4) -0.0001(10) 0.0002(10) 0.016(2)
O84 0.028(9) 0.026(9) 0.042(11) -0.003(8) 0.001(8) 0.019(8)
O2 0.050(5) 0.050(5) 0.051(5) -0.0002(10) 0.0001(10) 0.025(3)
O9 0.017(6) 0.011(6) 0.028(7) 0.004(5) 0.010(5) 0.006(5)
O0AA 0.016(7) 0.013(7) 0.047(11) 0.003(7) 0.013(7) 0.010(6)
O8 0.017(3) 0.018(3) 0.018(3) 0.0004(10) -0.0005(10) 0.0087(18)
O3AA 0.014(6) 0.031(7) 0.031(7) -0.001(6) 0.003(6) 0.006(5)
O13 0.020(3) 0.019(3) 0.020(3) -0.0001(10) 0.0000(10) 0.0099(18)
O14 0.025(4) 0.025(4) 0.025(4) 0.0000(10) -0.0003(10) 0.013(2)
O1AA 0.09(2) 0.09(2) 0.09(2) 0.006(19) 0.056(19) 0.020(19)
C0AA 0.036(16) 0.039(16) 0.06(2) -0.021(15) -0.006(15) 0.014(13)
O10 0.154(17) 0.154(17) 0.154(17) 0.000(2) 0.000(2) 0.077(9)
O4AA 0.18(4) 0.16(4) 0.09(3) 0.03(3) 0.07(3) 0.09(4)
O7 0.15(4) 0.19(5) 0.14(4) 0.06(4) 0.03(4) 0.08(4)
O2AA 0.028(10) 0.025(9) 0.056(13) 0.021(9) 0.017(9) 0.007(8)
C1AA 0.056(8) 0.056(8) 0.056(8) 0.0000(10) 0.0001(10) 0.028(4)
O12 0.150(16) 0.150(16) 0.150(16) 0.000(2) 0.000(2) 0.075(8)
O6AA 0.16(5) 0.16(5) 0.12(6) 0.000 0.000 0.08(2)
O3 0.23(3) 0.22(3) 0.23(3) 0.003(19) -0.009(19) 0.11(2)
O4 0.30(3) 0.30(3) 0.30(3) 0.000(2) 0.000(2) 0.151(16)
O1 0.18(2) 0.18(2) 0.18(2) 0.0000(10) 0.0000(10) 0.092(11)

loop_
_atom_type_symbol
_atom_type_description
_atom_type_scat_dispersion_real
_atom_type_scat_dispersion_imag
_atom_type_scat_source
C C 0.0181 0.0091 'International Tables Vol C Tables 4.2.6.8 and 6.1.1.4'
H H 0.0000 0.0000 'International Tables Vol C Tables 4.2.6.8 and 6.1.1.4'
Mn Mn -0.5299 2.8052 'International Tables Vol C Tables 4.2.6.8 and 6.1.1.4'
Nb Nb -0.1121 2.4826 'International Tables Vol C Tables 4.2.6.8 and 6.1.1.4'
O O 0.0492 0.0322 'International Tables Vol C Tables 4.2.6.8 and 6.1.1.4'
P P 0.2955 0.4335 'International Tables Vol C Tables 4.2.6.8 and 6.1.1.4'
W W -5.4734 5.5774 'International Tables Vol C Tables 4.2.6.8 and 6.1.1.4'

loop_
_geom_angle_atom_site_label_1
_geom_angle_atom_site_label_2
_geom_angle_atom_site_label_3
_geom_angle
_geom_angle_site_symmetry_1
_geom_angle_site_symmetry_3
_geom_angle_publ_flag
O24 W1 O30 92.1(7) . . ?
O24 W1 O32 90.2(7) . . ?
O24 W1 O39 165.0(6) . . ?
O24 W1 O9 84.1(6) . . ?
O30 W1 O32 157.5(7) . . ?
O30 W1 O39 87.0(7) . . ?
O30 W1 O9 73.5(6) . . ?
O32 W1 O39 85.1(7) . . ?
O32 W1 O9 84.4(6) . . ?
O39 W1 O9 81.3(6) . . ?
O51 W1 O24 98.6(7) . . ?
O51 W1 O30 100.9(9) . . ?
O51 W1 O32 100.9(9) . . ?
O51 W1 O39 96.2(7) . . ?
O51 W1 O9 173.9(8) . . ?
O29 W2 O9 80.9(6) . . ?
O30 W2 O29 85.8(7) . . ?
O30 W2 O9 72.9(6) . . ?
O33 W2 O29 96.9(8) . . ?
O33 W2 O30 99.6(8) . . ?
O33 W2 O38 99.8(8) . . ?
O33 W2 O41 102.1(8) . . ?
O33 W2 O9 172.2(7) . . ?
O38 W2 O29 163.3(8) . . ?
O38 W2 O30 91.6(7) . . ?
O38 W2 O41 91.5(7) . . ?
O38 W2 O9 82.6(7) . . ?
O41 W2 O29 84.8(7) . . ?
O41 W2 O30 157.3(7) . . ?
O41 W2 O9 85.2(7) . . ?
O23 W3 O27 89.8(7) . . ?
O23 W3 O31 165.8(7) . . ?
O23 W3 O32 91.1(7) . . ?
O23 W3 O8 83.4(6) . . ?
O27 W3 O31 87.0(7) . . ?
O27 W3 O8 74.1(6) . . ?
O31 W3 O8 82.4(6) . . ?
O32 W3 O27 158.1(7) . . ?
O32 W3 O31 86.9(7) . . ?
O32 W3 O8 84.3(6) . . ?
O59 W3 O23 100.0(8) . . ?
O59 W3 O27 99.7(9) . . ?
O59 W3 O31 94.2(8) . . ?
O59 W3 O32 101.7(8) . . ?
O59 W3 O8 173.0(8) . . ?
O24 W4 O0AA 82.9(5) . . ?
O25 W4 O24 85.9(6) . . ?
O25 W4 O26 155.3(7) . . ?
O25 W4 O0AA 82.8(7) . . ?
O26 W4 O24 85.3(7) . . ?
O26 W4 O0AA 73.2(7) . . ?
O35 W4 O24 93.4(7) . . ?
O35 W4 O25 102.2(8) . . ?
O35 W4 O26 101.3(8) . . ?
O35 W4 O46 100.3(8) . . ?
O35 W4 O0AA 173.6(8) . . ?
O46 W4 O24 166.1(7) . . ?
O46 W4 O25 89.0(7) . . ?
O46 W4 O26 94.2(8) . . ?
O46 W4 O0AA 83.7(7) . . ?
O26 W5 O38 87.2(7) . . ?
O26 W5 O0AA 72.2(6) . . ?
O38 W5 O0AA 83.0(6) . . ?
O11 W5 O26 92.7(8) . . ?
O11 W5 O38 164.5(8) . . ?
O11 W5 O57 88.8(8) . . ?
O11 W5 O0AA 82.2(6) . . ?
O56 W5 O26 100.8(8) . . ?
O56 W5 O38 95.0(8) . . ?
O56 W5 O11 100.2(8) . . ?
O56 W5 O57 101.7(8) . . ?
O56 W5 O0AA 172.7(7) . . ?
O57 W5 O26 156.9(7) . . ?
O57 W5 O38 85.4(7) . . ?
O57 W5 O0AA 85.2(7) . . ?
O36 W6 O45 85.4(9) . . ?
O36 W6 O3AA 73.5(6) . . ?
O37 W6 O36 92.6(9) . . ?
O37 W6 O41 91.3(8) . . ?
O37 W6 O45 162.3(7) . . ?
O37 W6 O3AA 83.3(7) . . ?
O41 W6 O36 158.4(7) . . ?
O41 W6 O45 84.4(8) . . ?
O41 W6 O3AA 85.9(7) . . ?
O45 W6 O3AA 79.3(6) . . ?
O60 W6 O36 99.7(9) . . ?
O60 W6 O37 100.9(8) . . ?
O60 W6 O41 100.4(9) . . ?
O60 W6 O45 96.8(8) . . ?
O60 W6 O3AA 172.3(8) . . ?
O23 W7 O13 84.1(6) . . ?
O25 W7 O23 86.1(7) . . ?
O25 W7 O13 82.9(6) . . ?
O40 W7 O23 167.1(7) . . ?
O40 W7 O25 88.8(7) . . ?
O40 W7 O47 92.6(8) . . ?
O40 W7 O13 83.5(7) . . ?
O44 W7 O23 95.0(7) . . ?
O44 W7 O25 103.9(8) . . ?
O44 W7 O40 97.8(8) . . ?
O44 W7 O47 100.2(9) . . ?
O44 W7 O13 173.1(8) . . ?
O47 W7 O23 87.2(7) . . ?
O47 W7 O25 155.4(7) . . ?
O47 W7 O13 72.9(7) . . ?
O27 W8 O28 85.8(7) . . ?
O27 W8 O8 74.6(6) . . ?
O28 W8 O8 81.4(6) . . ?
O42 W8 O27 91.5(7) . . ?
O42 W8 O28 164.5(7) . . ?
O42 W8 O55 91.6(8) . . ?
O42 W8 O8 83.2(7) . . ?
O55 W8 O27 158.9(7) . . ?
O55 W8 O28 85.6(7) . . ?
O55 W8 O8 85.0(6) . . ?
O63 W8 O27 97.3(8) . . ?
O63 W8 O28 95.9(8) . . ?
O63 W8 O42 99.6(8) . . ?
O63 W8 O55 102.8(8) . . ?
O63 W8 O8 171.6(7) . . ?
O37 W9 O58 85.3(7) . . ?
O37 W9 O14 82.3(6) . . ?
O54 W9 O37 164.9(8) . . ?
O54 W9 O57 89.1(8) . . ?
O54 W9 O58 92.8(8) . . ?
O54 W9 O14 82.8(7) . . ?
O57 W9 O37 87.2(7) . . ?
O57 W9 O58 158.2(7) . . ?
O57 W9 O14 85.2(7) . . ?
O58 W9 O14 73.5(7) . . ?
O74 W9 O37 94.8(8) . . ?
O74 W9 O54 100.4(9) . . ?
O74 W9 O57 102.7(9) . . ?
O74 W9 O58 98.3(9) . . ?
O74 W9 O14 171.4(8) . . ?
O36 W10 O52 85.5(9) . . ?
O36 W10 O3AA 73.9(7) . . ?
O52 W10 O3AA 80.5(7) . . ?
O55 W10 O36 157.8(8) . . ?
O55 W10 O52 84.3(8) . . ?
O55 W10 O3AA 85.0(7) . . ?
O71 W10 O36 98.4(9) . . ?
O71 W10 O52 96.1(10) . . ?
O71 W10 O55 102.3(9) . . ?
O71 W10 O3AA 171.8(9) . . ?
O71 W10 O2AA 101.0(10) . . ?
O2AA W10 O36 94.0(9) . . ?
O2AA W10 O52 162.8(7) . . ?
O2AA W10 O55 90.0(8) . . ?
O2AA W10 O3AA 82.8(7) . . ?
O42 W11 O13 82.7(6) . . ?
O43 W11 O42 165.0(8) . . ?
O43 W11 O47 91.6(8) . . ?
O43 W11 O62 90.1(8) . . ?
O43 W11 O13 82.5(7) . . ?
O47 W11 O42 86.1(7) . . ?
O47 W11 O13 71.7(7) . . ?
O62 W11 O42 86.0(8) . . ?
O62 W11 O47 155.8(8) . . ?
O62 W11 O13 84.6(7) . . ?
O65 W11 O42 94.7(9) . . ?
O65 W11 O43 100.3(10) . . ?
O65 W11 O47 100.5(10) . . ?
O65 W11 O62 102.9(10) . . ?
O65 W11 O13 171.9(9) . . ?
O31 W12 O34 86.1(8) . . ?
O31 W12 O50 84.7(7) . . ?
O31 W12 O80 158.0(7) . . ?
O34 W12 O50 70.7(7) . . ?
O34 W12 O80 88.8(8) . . ?
O39 W12 O31 89.6(7) . . ?
O39 W12 O34 154.7(7) . . ?
O39 W12 O50 84.2(6) . . ?
O39 W12 O80 86.0(7) . . ?
O66 W12 O31 102.5(8) . . ?
O66 W12 O34 102.6(8) . . ?
O66 W12 O39 102.6(8) . . ?
O66 W12 O50 170.1(8) . . ?
O66 W12 O80 99.6(8) . . ?
O80 W12 O50 73.4(7) . . ?
O29 W13 O45 89.8(8) . . ?
O29 W13 O50 85.0(7) . . ?
O29 W13 O53 158.4(8) . . ?
O29 W13 O80 86.6(8) . . ?
O45 W13 O50 83.2(7) . . ?
O45 W13 O53 85.6(9) . . ?
O45 W13 O80 156.5(8) . . ?
O53 W13 O50 73.5(7) . . ?
O64 W13 O29 101.3(9) . . ?
O64 W13 O45 104.0(9) . . ?
O64 W13 O50 170.3(8) . . ?
O64 W13 O53 100.2(9) . . ?
O64 W13 O80 99.4(9) . . ?
O80 W13 O50 73.4(7) . . ?
O80 W13 O53 89.3(8) . . ?
O58 W14 O62 157.5(8) . . ?
O58 W14 O14 74.7(7) . . ?
O58 W14 O2AA 87.1(8) . . ?
O61 W14 O58 93.4(8) . . ?
O61 W14 O62 90.5(9) . . ?
O61 W14 O14 83.3(7) . . ?
O61 W14 O2AA 164.6(7) . . ?
O62 W14 O14 83.8(7) . . ?
O62 W14 O2AA 83.3(9) . . ?
O69 W14 O58 98.7(9) . . ?
O69 W14 O61 98.9(9) . . ?
O69 W14 O62 102.6(9) . . ?
O69 W14 O14 173.3(8) . . ?
O69 W14 O2AA 96.3(9) . . ?
O2AA W14 O14 82.0(7) . . ?
O28 W15 O50 84.4(6) . . ?
O28 W15 O52 89.1(8) . . ?
O28 W15 O53 157.9(7) . . ?
O34 W15 O28 85.7(8) . . ?
O34 W15 O50 70.4(6) . . ?
O34 W15 O52 156.1(7) . . ?
O34 W15 O53 88.1(9) . . ?
O52 W15 O50 85.9(6) . . ?
O52 W15 O53 88.0(9) . . ?
O53 W15 O50 73.5(7) . . ?
O68 W15 O28 101.8(9) . . ?
O68 W15 O34 101.0(10) . . ?
O68 W15 O50 169.2(10) . . ?
O68 W15 O52 102.9(10) . . ?
O68 W15 O53 100.2(10) . . ?
O11 Nb1 O84 82.8(6) . . ?
O54 Nb1 O11 82.1(8) . . ?
O54 Nb1 O84 84.1(7) . . ?
O67 Nb1 O11 89.1(9) . . ?
O67 Nb1 O54 156.9(8) . . ?
O67 Nb1 O70 90.9(10) . . ?
O67 Nb1 O84 73.5(8) . . ?
O70 Nb1 O11 156.8(7) . . ?
O70 Nb1 O54 88.9(9) . . ?
O70 Nb1 O84 75.0(7) . . ?
O2 Nb1 O11 100.1(9) . . ?
O2 Nb1 O54 100.1(9) . . ?
O2 Nb1 O67 102.5(10) . . ?
O2 Nb1 O70 102.5(10) . . ?
O2 Nb1 O84 175.1(9) . . ?
O40 Nb3 O46 80.9(7) . . ?
O40 Nb3 O84 84.1(7) . . ?
O46 Nb3 O84 83.7(7) . . ?
O67 Nb3 O40 156.4(8) . . ?
O67 Nb3 O46 89.8(8) . . ?
O67 Nb3 O84 73.3(8) . . ?
O72 Nb3 O40 90.3(9) . . ?
O72 Nb3 O46 157.8(9) . . ?
O72 Nb3 O67 90.4(9) . . ?
O72 Nb3 O84 75.2(8) . . ?
O5 Nb3 O40 101.9(10) 3_565 . ?
O5 Nb3 O46 100.5(10) 3_565 . ?
O5 Nb3 O67 101.1(11) 3_565 . ?
O5 Nb3 O72 101.2(11) 3_565 . ?
O5 Nb3 O84 173.1(9) 3_565 . ?
O43 Nb2 O61 82.9(7) . . ?
O43 Nb2 O84 83.2(7) . . ?
O61 Nb2 O84 83.3(6) . . ?
O70 Nb2 O43 156.5(8) . . ?
O70 Nb2 O61 87.2(9) . . ?
O70 Nb2 O72 91.1(10) . . ?
O70 Nb2 O84 74.5(7) . . ?
O72 Nb2 O43 89.7(9) . . ?
O72 Nb2 O61 156.7(8) . . ?
O72 Nb2 O84 73.9(8) . . ?
O6 Nb2 O43 102.2(9) . . ?
O6 Nb2 O61 100.9(10) . . ?
O6 Nb2 O70 100.5(9) . . ?
O6 Nb2 O72 102.2(11) . . ?
O6 Nb2 O84 173.4(8) . . ?
O2 Mn1 O2 101.7(9) . 2_665 ?
O2 Mn1 O2 101.7(9) . 3_565 ?
O2 Mn1 O2 101.7(9) 3_565 2_665 ?
O2 Mn1 O1 137(5) 3_565 . ?
O2 Mn1 O1 137(5) 2_665 3_565 ?
O2 Mn1 O1 115(6) . . ?
O2 Mn1 O1 93(5) 3_565 2_665 ?
O2 Mn1 O1 137(5) . 2_665 ?
O2 Mn1 O1 93(4) . 3_565 ?
O2 Mn1 O1 115(6) 2_665 2_665 ?
O2 Mn1 O1 115(6) 3_565 3_565 ?
O2 Mn1 O1 93(5) 2_665 . ?
O1 Mn1 O1 44(7) 3_565 2_665 ?
O1 Mn1 O1 44(7) 3_565 . ?
O1 Mn1 O1 44(7) . 2_665 ?
O9 P2 O50 105.2(9) . . ?
O9 P2 O3AA 113.6(9) . . ?
O8 P2 O50 106.7(9) . . ?
O8 P2 O9 112.3(9) . . ?
O8 P2 O3AA 112.2(9) . . ?
O3AA P2 O50 106.1(9) . . ?
O0AA P1 O84 106.1(9) . . ?
O0AA P1 O13 110.2(9) . . ?
O0AA P1 O14 113.9(10) . . ?
O13 P1 O84 106.3(9) . . ?
O13 P1 O14 112.5(9) . . ?
O14 P1 O84 107.3(9) . . ?
O6 Mn2 O5 109.3(11) . . ?
O6 Mn2 O3 97(2) . . ?
O6 Mn2 O4 123(3) . . ?
O5 Mn2 O3 91(2) . . ?
O5 Mn2 O4 118(3) . . ?
O4 Mn2 O3 111(3) . . ?
W3 O23 W7 159.7(10) . . ?
W1 O24 W4 161.2(9) . . ?
W4 O25 W7 147.4(9) . . ?
W4 O26 W5 123.6(8) . . ?
W8 O27 W3 120.6(9) . . ?
W15 O28 W8 147.4(9) . . ?
W13 O29 W2 147.5(10) . . ?
W1 O30 W2 122.1(8) . . ?
W12 O31 W3 147.8(9) . . ?
W3 O32 W1 153.1(11) . . ?
W15 O34 W12 127.4(9) . . ?
W10 O36 W6 120.4(9) . . ?
W6 O37 W9 161.1(10) . . ?
W2 O38 W5 163.2(9) . . ?
W12 O39 W1 148.5(10) . . ?
W7 O40 Nb3 151.5(10) . . ?
W6 O41 W2 154.5(11) . . ?
W8 O42 W11 160.7(10) . . ?
W11 O43 Nb2 152.0(11) . . ?
W13 O45 W6 149.6(11) . . ?
W4 O46 Nb3 152.1(10) . . ?
W7 O47 W11 124.3(10) . . ?
W5 O11 Nb1 152.4(10) . . ?
W12 O50 W13 91.5(6) . . ?
W12 O50 W15 91.5(6) . . ?
W13 O50 W15 91.1(6) . . ?
P2 O50 W12 125.8(9) . . ?
P2 O50 W13 124.0(9) . . ?
P2 O50 W15 123.1(9) . . ?
W15 O52 W10 148.9(10) . . ?
W15 O53 W13 121.9(9) . . ?
W9 O54 Nb1 151.2(10) . . ?
W10 O55 W8 154.6(11) . . ?
W9 O57 W5 147.3(11) . . ?
W14 O58 W9 120.7(9) . . ?
W14 O61 Nb2 150.4(9) . . ?
W11 O62 W14 146.0(12) . . ?
Nb3 O67 Nb1 122.5(11) . . ?
Nb2 O70 Nb1 120.5(10) . . ?
Nb3 O72 Nb2 121.5(12) . . ?
Nb2 O6 Mn2 177.2(15) . . ?
Nb3 O5 Mn2 168.7(15) 2_665 . ?
W13 O80 W12 121.6(9) . . ?
Nb1 O84 Nb3 90.5(6) . . ?
Nb1 O84 Nb2 89.8(5) . . ?
Nb3 O84 Nb2 89.4(6) . . ?
P1 O84 Nb1 125.1(10) . . ?
P1 O84 Nb3 126.1(9) . . ?
P1 O84 Nb2 124.9(9) . . ?
Nb1 O2 Mn1 170.8(14) . . ?
W1 O9 W2 90.7(5) . . ?
P2 O9 W1 129.4(9) . . ?
P2 O9 W2 128.7(9) . . ?
W4 O0AA W5 91.0(6) . . ?
P1 O0AA W4 129.8(10) . . ?
P1 O0AA W5 126.8(9) . . ?
W8 O8 W3 90.2(5) . . ?
P2 O8 W3 128.1(8) . . ?
P2 O8 W8 128.7(8) . . ?
W6 O3AA W10 90.9(6) . . ?
P2 O3AA W6 129.2(10) . . ?
P2 O3AA W10 130.0(10) . . ?
W7 O13 W11 91.1(5) . . ?
P1 O13 W7 129.8(9) . . ?
P1 O13 W11 127.1(9) . . ?
W14 O14 W9 91.1(6) . . ?
P1 O14 W9 127.4(9) . . ?
P1 O14 W14 128.9(10) . . ?
O10 C0AA H0AA 124.0 . . ?
O7 C0AA H0AA 124.0 . . ?
O7 C0AA O10 112(4) . . ?
W10 O2AA W14 164.7(12) . . ?
O4AA C1AA H1AA 124.0 . . ?
O12 C1AA O4AA 112(4) . . ?
O12 C1AA H1AA 124.0 . . ?
O1 O1 Mn1 68(3) 3_565 . ?
O1 O1 Mn1 68(3) 2_665 . ?
O1 O1 O1 60.00(10) 3_565 2_665 ?

loop_
_geom_bond_atom_site_label_1
_geom_bond_atom_site_label_2
_geom_bond_distance
_geom_bond_site_symmetry_2
_geom_bond_publ_flag
W1 O24 1.827(15) . ?
W1 O30 1.914(17) . ?
W1 O32 1.918(16) . ?
W1 O39 2.014(18) . ?
W1 O51 1.677(18) . ?
W1 O9 2.345(14) . ?
W2 O29 2.013(17) . ?
W2 O30 1.918(17) . ?
W2 O33 1.689(17) . ?
W2 O38 1.859(18) . ?
W2 O41 1.899(18) . ?
W2 O9 2.368(17) . ?
W3 O23 1.829(15) . ?
W3 O27 1.943(15) . ?
W3 O31 1.959(17) . ?
W3 O32 1.868(15) . ?
W3 O59 1.71(2) . ?
W3 O8 2.372(15) . ?
W4 O24 1.991(15) . ?
W4 O25 1.878(15) . ?
W4 O26 1.910(16) . ?
W4 O35 1.685(17) . ?
W4 O46 1.864(18) . ?
W4 O0AA 2.347(15) . ?
W5 O26 1.919(18) . ?
W5 O38 1.941(17) . ?
W5 O11 1.837(18) . ?
W5 O56 1.744(17) . ?
W5 O57 1.914(19) . ?
W5 O0AA 2.385(19) . ?
W6 O36 1.954(18) . ?
W6 O37 1.860(18) . ?
W6 O41 1.883(18) . ?
W6 O45 1.956(19) . ?
W6 O60 1.717(18) . ?
W6 O3AA 2.335(18) . ?
W7 O23 2.007(15) . ?
W7 O25 1.908(14) . ?
W7 O40 1.878(18) . ?
W7 O44 1.741(17) . ?
W7 O47 1.903(18) . ?
W7 O13 2.347(15) . ?
W8 O27 1.920(17) . ?
W8 O28 1.971(15) . ?
W8 O42 1.853(18) . ?
W8 O55 1.899(17) . ?
W8 O63 1.741(19) . ?
W8 O8 2.367(15) . ?
W9 O37 1.952(18) . ?
W9 O54 1.867(16) . ?
W9 O57 1.882(19) . ?
W9 O58 1.962(18) . ?
W9 O74 1.746(18) . ?
W9 O14 2.365(17) . ?
W10 O36 1.899(17) . ?
W10 O52 1.961(18) . ?
W10 O55 1.876(17) . ?
W10 O71 1.706(19) . ?
W10 O3AA 2.356(17) . ?
W10 O2AA 1.844(19) . ?
W11 O42 1.966(19) . ?
W11 O43 1.874(19) . ?
W11 O47 1.915(18) . ?
W11 O62 1.897(19) . ?
W11 O65 1.751(19) . ?
W11 O13 2.386(15) . ?
W12 O31 1.888(17) . ?
W12 O34 1.909(16) . ?
W12 O39 1.853(19) . ?
W12 O50 2.360(17) . ?
W12 O66 1.690(18) . ?
W12 O80 1.954(19) . ?
W13 O29 1.850(18) . ?
W13 O45 1.904(19) . ?
W13 O50 2.375(18) . ?
W13 O53 1.956(18) . ?
W13 O64 1.755(18) . ?
W13 O80 1.930(18) . ?
W14 O58 1.910(18) . ?
W14 O61 1.869(19) . ?
W14 O62 1.910(19) . ?
W14 O69 1.705(19) . ?
W14 O14 2.351(17) . ?
W14 O2AA 1.965(19) . ?
W15 O28 1.893(15) . ?
W15 O34 1.883(17) . ?
W15 O50 2.388(17) . ?
W15 O52 1.906(18) . ?
W15 O53 1.933(18) . ?
W15 O68 1.70(2) . ?
Nb1 O11 2.014(18) . ?
Nb1 O54 1.996(17) . ?
Nb1 O67 1.94(2) . ?
Nb1 O70 1.97(2) . ?
Nb1 O84 2.385(18) . ?
Nb1 O2 1.77(2) . ?
Nb3 O40 1.990(18) . ?
Nb3 O46 1.991(18) . ?
Nb3 O67 1.93(2) . ?
Nb3 O72 1.92(2) . ?
Nb3 O5 1.75(2) 3_565 ?
Nb3 O84 2.400(18) . ?
Nb2 O43 1.981(19) . ?
Nb2 O61 2.01(2) . ?
Nb2 O70 1.94(2) . ?
Nb2 O72 1.97(2) . ?
Nb2 O6 1.742(19) . ?
Nb2 O84 2.422(17) . ?
Mn1 O2 1.92(2) 2_665 ?
Mn1 O2 1.92(2) . ?
Mn1 O2 1.92(2) 3_565 ?
Mn1 O1 2.09(2) 3_565 ?
Mn1 O1 2.09(2) . ?
Mn1 O1 2.09(2) 2_665 ?
P2 O50 1.597(17) . ?
P2 O9 1.521(16) . ?
P2 O8 1.515(16) . ?
P2 O3AA 1.535(18) . ?
P1 O84 1.603(17) . ?
P1 O0AA 1.507(17) . ?
P1 O13 1.511(16) . ?
P1 O14 1.521(17) . ?
Mn2 O6 1.92(2) . ?
Mn2 O5 1.92(2) . ?
Mn2 O3 2.14(7) . ?
Mn2 O4 2.09(2) . ?
C0AA H0AA 0.9300 . ?
C0AA O10 1.46(6) . ?
C0AA O7 1.44(6) . ?
O4AA C1AA 1.58(5) . ?
C1AA H1AA 0.9300 . ?
C1AA O12 1.38(6) . ?
O1 O1 1.6(2) 3_565 ?
O1 O1 1.6(2) 2_665 ?

loop_
_geom_torsion_atom_site_label_1
_geom_torsion_atom_site_label_2
_geom_torsion_atom_site_label_3
_geom_torsion_atom_site_label_4
_geom_torsion
_geom_torsion_site_symmetry_1
_geom_torsion_site_symmetry_2
_geom_torsion_site_symmetry_3
_geom_torsion_site_symmetry_4
_geom_torsion_publ_flag
O23 W3 O32 W1 -133(2) . . . . ?
O23 W7 O40 Nb3 -33(5) . . . . ?
O24 W4 O25 W7 -146.2(18) . . . . ?
O24 W4 O46 Nb3 34(5) . . . . ?
O25 W4 O46 Nb3 -34(2) . . . . ?
O25 W7 O40 Nb3 34(2) . . . . ?
O26 W4 O25 W7 -77(2) . . . . ?
O26 W4 O46 Nb3 122(2) . . . . ?
O26 W5 O11 Nb1 -127(2) . . . . ?
O27 W3 O23 W7 -154(3) . . . . ?
O27 W3 O32 W1 -41(3) . . . . ?
O27 W8 O42 W11 159(3) . . . . ?
O27 W8 O55 W10 29(4) . . . . ?
O28 W8 O42 W11 80(4) . . . . ?
O28 W8 O55 W10 -37(2) . . . . ?
O28 W15 O34 W12 -88.1(13) . . . . ?
O29 W2 O38 W5 -80(5) . . . . ?
O29 W2 O41 W6 40(2) . . . . ?
O30 W1 O24 W4 156(3) . . . . ?
O30 W2 O38 W5 -161(4) . . . . ?
O30 W2 O41 W6 -26(4) . . . . ?
O31 W3 O23 W7 -77(4) . . . . ?
O31 W3 O32 W1 33(2) . . . . ?
O31 W12 O39 W1 -26.9(17) . . . . ?
O32 W1 O24 W4 -2(3) . . . . ?
O32 W3 O23 W7 4(3) . . . . ?
O33 W2 O38 W5 99(4) . . . . ?
O33 W2 O41 W6 136(2) . . . . ?
O34 W12 O31 W3 -129.0(18) . . . . ?
O34 W12 O39 W1 53(3) . . . . ?
O34 W15 O28 W8 131.8(16) . . . . ?
O35 W4 O25 W7 121.2(18) . . . . ?
O35 W4 O46 Nb3 -136(2) . . . . ?
O36 W6 O37 W9 162(3) . . . . ?
O36 W6 O41 W2 24(4) . . . . ?
O36 W10 O55 W8 -25(4) . . . . ?
O36 W10 O2AA W14 -164(4) . . . . ?
O37 W6 O41 W2 124(3) . . . . ?
O37 W9 O54 Nb1 45(4) . . . . ?
O37 W9 O57 W5 -139.7(18) . . . . ?
O38 W2 O41 W6 -124(3) . . . . ?
O38 W5 O11 Nb1 -38(5) . . . . ?
O39 W1 O24 W4 70(4) . . . . ?
O39 W12 O31 W3 26.1(18) . . . . ?
O41 W2 O38 W5 -3(4) . . . . ?
O41 W6 O37 W9 3(3) . . . . ?
O42 W8 O55 W10 127(2) . . . . ?
O42 W11 O43 Nb2 46(4) . . . . ?
O42 W11 O62 W14 -144.1(19) . . . . ?
O43 W11 O62 W14 21.4(19) . . . . ?
O44 W7 O40 Nb3 138(2) . . . . ?
O45 W6 O37 W9 79(4) . . . . ?
O45 W6 O41 W2 -38(2) . . . . ?
O45 W13 O29 W2 24.1(19) . . . . ?
O46 W4 O25 W7 20.9(18) . . . . ?
O47 W7 O40 Nb3 -122(2) . . . . ?
O47 W11 O43 Nb2 127(2) . . . . ?
O47 W11 O62 W14 -73(3) . . . . ?
O50 W12 O31 W3 -58.1(17) . . . . ?
O50 W12 O39 W1 57.8(17) . . . . ?
O50 W13 O29 W2 -59.1(18) . . . . ?
O50 W15 O28 W8 61.1(16) . . . . ?
O50 W15 O34 W12 -2.6(11) . . . . ?
O50 P2 O9 W1 -65.3(13) . . . . ?
O50 P2 O9 W2 67.5(12) . . . . ?
O50 P2 O8 W3 63.4(12) . . . . ?
O50 P2 O8 W8 -65.9(12) . . . . ?
O50 P2 O3AA W6 -67.4(13) . . . . ?
O50 P2 O3AA W10 67.9(14) . . . . ?
O51 W1 O24 W4 -103(3) . . . . ?
O52 W10 O36 W6 -91.3(12) . . . . ?
O52 W10 O55 W8 38(2) . . . . ?
O52 W10 O2AA W14 -77(6) . . . . ?
O52 W15 O28 W8 -24.9(16) . . . . ?
O52 W15 O34 W12 -10(3) . . . . ?
O53 W13 O29 W2 -53(3) . . . . ?
O53 W15 O28 W8 57(3) . . . . ?
O53 W15 O34 W12 70.6(14) . . . . ?
O54 W9 O57 W5 25.6(18) . . . . ?
O55 W8 O42 W11 0(3) . . . . ?
O55 W10 O36 W6 -28(3) . . . . ?
O55 W10 O2AA W14 -6(4) . . . . ?
O56 W5 O11 Nb1 132(2) . . . . ?
O57 W5 O11 Nb1 30(2) . . . . ?
O57 W9 O54 Nb1 -31(2) . . . . ?
O58 W9 O54 Nb1 127(2) . . . . ?
O58 W9 O57 W5 -70(3) . . . . ?
O58 W14 O61 Nb2 -129(2) . . . . ?
O59 W3 O23 W7 106(3) . . . . ?
O59 W3 O32 W1 126(2) . . . . ?
O60 W6 O37 W9 -98(3) . . . . ?
O60 W6 O41 W2 -134(2) . . . . ?
O62 W11 O43 Nb2 -29(2) . . . . ?
O62 W14 O61 Nb2 29(2) . . . . ?
O63 W8 O42 W11 -103(3) . . . . ?
O63 W8 O55 W10 -132(2) . . . . ?
O64 W13 O29 W2 128.3(19) . . . . ?
O65 W11 O43 Nb2 -133(2) . . . . ?
O65 W11 O62 W14 122.0(19) . . . . ?
O66 W12 O31 W3 128.9(18) . . . . ?
O66 W12 O39 W1 -129.6(17) . . . . ?
O68 W15 O28 W8 -127.9(18) . . . . ?
O68 W15 O34 W12 170.6(14) . . . . ?
O69 W14 O61 Nb2 132(2) . . . . ?
O71 W10 O36 W6 173.3(13) . . . . ?
O71 W10 O55 W8 133(2) . . . . ?
O71 W10 O2AA W14 96(4) . . . . ?
O74 W9 O54 Nb1 -134(2) . . . . ?
O74 W9 O57 W5 126.1(18) . . . . ?
O80 W12 O31 W3 -52(3) . . . . ?
O80 W12 O39 W1 131.5(18) . . . . ?
O80 W13 O29 W2 -132.8(19) . . . . ?
O84 P1 O0AA W4 63.6(13) . . . . ?
O84 P1 O0AA W5 -67.0(12) . . . . ?
O84 P1 O13 W7 -64.2(13) . . . . ?
O84 P1 O13 W11 67.1(12) . . . . ?
O84 P1 O14 W9 65.9(13) . . . . ?
O84 P1 O14 W14 -64.3(14) . . . . ?
O9 W1 O24 W4 83(3) . . . . ?
O9 W2 O38 W5 -88(4) . . . . ?
O9 W2 O41 W6 -41(2) . . . . ?
O9 P2 O50 W12 60.2(13) . . . . ?
O9 P2 O50 W13 -61.4(12) . . . . ?
O9 P2 O50 W15 -179.2(10) . . . . ?
O9 P2 O8 W3 -51.4(13) . . . . ?
O9 P2 O8 W8 179.3(9) . . . . ?
O9 P2 O3AA W6 47.7(14) . . . . ?
O9 P2 O3AA W10 -177.0(10) . . . . ?
O0AA W4 O25 W7 -62.9(17) . . . . ?
O0AA W4 O46 Nb3 49(2) . . . . ?
O0AA W5 O11 Nb1 -55(2) . . . . ?
O0AA P1 O84 Nb1 62.6(13) . . . . ?
O0AA P1 O84 Nb3 -59.0(14) . . . . ?
O0AA P1 O84 Nb2 -178.5(11) . . . . ?
O0AA P1 O13 W7 50.4(13) . . . . ?
O0AA P1 O13 W11 -178.3(9) . . . . ?
O0AA P1 O14 W9 -51.2(14) . . . . ?
O0AA P1 O14 W14 178.5(10) . . . . ?
O8 W3 O23 W7 -80(3) . . . . ?
O8 W3 O32 W1 -49.9(19) . . . . ?
O8 W8 O42 W11 85(3) . . . . ?
O8 W8 O55 W10 44(2) . . . . ?
O8 P2 O50 W12 -59.3(13) . . . . ?
O8 P2 O50 W13 179.2(9) . . . . ?
O8 P2 O50 W15 61.3(12) . . . . ?
O8 P2 O9 W1 50.4(13) . . . . ?
O8 P2 O9 W2 -176.8(9) . . . . ?
O8 P2 O3AA W6 176.5(10) . . . . ?
O8 P2 O3AA W10 -48.2(14) . . . . ?
O3AA W6 O37 W9 88(3) . . . . ?
O3AA W6 O41 W2 41(2) . . . . ?
O3AA W10 O36 W6 -9.8(10) . . . . ?
O3AA W10 O55 W8 -43(2) . . . . ?
O3AA W10 O2AA W14 -91(4) . . . . ?
O3AA P2 O50 W12 -179.1(10) . . . . ?
O3AA P2 O50 W13 59.3(12) . . . . ?
O3AA P2 O50 W15 -58.5(13) . . . . ?
O3AA P2 O9 W1 179.1(10) . . . . ?
O3AA P2 O9 W2 -48.1(13) . . . . ?
O3AA P2 O8 W3 179.2(9) . . . . ?
O3AA P2 O8 W8 49.9(13) . . . . ?
O13 W7 O40 Nb3 -49(2) . . . . ?
O13 W11 O43 Nb2 55(2) . . . . ?
O13 W11 O62 W14 -61.1(18) . . . . ?
O13 P1 O84 Nb1 179.9(10) . . . . ?
O13 P1 O84 Nb3 58.3(13) . . . . ?
O13 P1 O84 Nb2 -61.2(13) . . . . ?
O13 P1 O0AA W4 -51.1(13) . . . . ?
O13 P1 O0AA W5 178.2(9) . . . . ?
O13 P1 O14 W9 -177.5(10) . . . . ?
O13 P1 O14 W14 52.2(14) . . . . ?
O14 W9 O54 Nb1 54(2) . . . . ?
O14 W9 O57 W5 -57.2(17) . . . . ?
O14 W14 O61 Nb2 -55(2) . . . . ?
O14 P1 O84 Nb1 -59.6(13) . . . . ?
O14 P1 O84 Nb3 178.8(11) . . . . ?
O14 P1 O84 Nb2 59.4(14) . . . . ?
O14 P1 O0AA W4 -178.5(10) . . . . ?
O14 P1 O0AA W5 50.8(13) . . . . ?
O14 P1 O13 W7 178.7(10) . . . . ?
O14 P1 O13 W11 -50.0(13) . . . . ?
O2AA W10 O36 W6 71.5(13) . . . . ?
O2AA W10 O55 W8 -126(2) . . . . ?
O2AA W14 O61 Nb2 -37(5) . . . . ?

loop_
_smtbx_masks_void_nr
_smtbx_masks_void_average_x
_smtbx_masks_void_average_y
_smtbx_masks_void_average_z
_smtbx_masks_void_volume
_smtbx_masks_void_count_electrons
_smtbx_masks_void_content
1 -0.533 -0.021 -0.049 6394.0 1420.3 ?
